data_7152693
loop_
_publ_author_name
'Zhang, Zhe'
'Wang, Fang-Wu'
'Wang, Sheng-Qing'
'Ge, Fei'
'Zhao, Bao-Xiang'
'Miao, Jun-Ying'

_publ_section_title
;
 A highly sensitive fluorescent probe based on simple pyrazoline for
 Zn(2+) in living neuron cells.
;
_journal_issue 43
_journal_name_full 'Organic &amp; biomolecular chemistry'
_journal_page_first 8640
_journal_page_last 8644
_journal_paper_doi 10.1039/c2ob26375k
_journal_volume 10
_journal_year 2012
_chemical_formula_sum 'C20 H21 N3 O2 S'
_chemical_formula_weight 367.46
_chemical_name_systematic
;
?
;
_space_group_IT_number 15
_symmetry_space_group_name_Hall '-C 2yc'
_symmetry_space_group_name_H-M 'C 1 2/c 1'
_atom_sites_solution_hydrogens geom
_atom_sites_solution_primary direct
_atom_sites_solution_secondary difmap
_audit_creation_method SHELXL-97
_cell_angle_alpha 90.00
_cell_angle_beta 124.377(7)
_cell_angle_gamma 90.00
_cell_formula_units_Z 8
_cell_length_a 26.280(10)
_cell_length_b 10.188(4)
_cell_length_c 16.786(6)
_cell_measurement_temperature 298(2)
_cell_volume 3709(2)
_computing_structure_refinement 'SHELXL-97 (Sheldrick, 1997)'
_computing_structure_solution 'SHELXS-97 (Sheldrick, 1990)'
_diffrn_ambient_temperature 298(2)
_diffrn_measured_fraction_theta_full 0.999
_diffrn_measured_fraction_theta_max 0.999
_diffrn_radiation_monochromator graphite
_diffrn_radiation_source 'fine-focus sealed tube'
_diffrn_radiation_type MoK\a
_diffrn_radiation_wavelength 0.71073
_diffrn_reflns_av_R_equivalents 0.0587
_diffrn_reflns_av_sigmaI/netI 0.0824
_diffrn_reflns_limit_h_max 31
_diffrn_reflns_limit_h_min -19
_diffrn_reflns_limit_k_max 11
_diffrn_reflns_limit_k_min -12
_diffrn_reflns_limit_l_max 19
_diffrn_reflns_limit_l_min -20
_diffrn_reflns_number 8589
_diffrn_reflns_theta_full 25.50
_diffrn_reflns_theta_max 25.50
_diffrn_reflns_theta_min 2.21
_exptl_absorpt_coefficient_mu 0.194
_exptl_absorpt_correction_T_max 0.9809
_exptl_absorpt_correction_T_min 0.9623
_exptl_crystal_density_diffrn 1.316
_exptl_crystal_density_method 'not measured'
_exptl_crystal_F_000 1552
_exptl_crystal_size_max 0.20
_exptl_crystal_size_mid 0.15
_exptl_crystal_size_min 0.10
_refine_diff_density_max 0.297
_refine_diff_density_min -0.262
_refine_diff_density_rms 0.062
_refine_ls_extinction_coef 0.0020(4)
_refine_ls_extinction_expression Fc^*^=kFc[1+0.001xFc^2^\l^3^/sin(2\q)]^-1/4^
_refine_ls_extinction_method SHELXL
_refine_ls_goodness_of_fit_ref 0.989
_refine_ls_hydrogen_treatment mixed
_refine_ls_matrix_type full
_refine_ls_number_parameters 256
_refine_ls_number_reflns 3455
_refine_ls_number_restraints 34
_refine_ls_restrained_S_all 1.002
_refine_ls_R_factor_all 0.1492
_refine_ls_R_factor_gt 0.0624
_refine_ls_shift/su_max 0.000
_refine_ls_shift/su_mean 0.000
_refine_ls_structure_factor_coef Fsqd
_refine_ls_weighting_details 'calc w=1/[\s^2^(Fo^2^)+(0.0854P)^2^+0.0000P] where P=(Fo^2^+2Fc^2^)/3'
_refine_ls_weighting_scheme calc
_refine_ls_wR_factor_gt 0.1474
_refine_ls_wR_factor_ref 0.1924
_reflns_number_gt 1571
_reflns_number_total 3455
_reflns_threshold_expression >2sigma(I)
_cod_data_source_file c2ob26375k.txt
_cod_data_source_block p
_cod_database_code 7152693

loop_
_symmetry_equiv_pos_as_xyz
'x, y, z'
'-x, y, -z+1/2'
'x+1/2, y+1/2, z'
'-x+1/2, y+1/2, -z+1/2'
'-x, -y, -z'
'x, -y, z-1/2'
'-x+1/2, -y+1/2, -z'
'x+1/2, -y+1/2, z-1/2'

loop_
_atom_site_label
_atom_site_type_symbol
_atom_site_fract_x
_atom_site_fract_y
_atom_site_fract_z
_atom_site_U_iso_or_equiv
_atom_site_adp_type
_atom_site_occupancy
_atom_site_symmetry_multiplicity
_atom_site_calc_flag
_atom_site_refinement_flags
S1 S 0.17743(5) 0.67484(12) 0.14496(8) 0.0791(5) Uani 1 1 d .
C6 C 0.17545(15) 0.1670(4) -0.0620(2) 0.0461(9) Uani 1 1 d .
C8 C 0.16678(14) 0.2982(4) -0.0366(2) 0.0475(10) Uani 1 1 d .
C5 C 0.19958(17) 0.0640(4) 0.0046(3) 0.0555(10) Uani 1 1 d .
C7 C 0.15735(15) 0.1390(4) -0.1561(3) 0.0536(10) Uani 1 1 d .
H7 H 0.1420 0.2072 -0.2007 0.064 Uiso 1 1 calc R
C11 C 0.18718(17) 0.5140(4) 0.1380(3) 0.0583(11) Uani 1 1 d .
C2 C 0.16111(17) 0.0156(4) -0.1863(3) 0.0552(10) Uani 1 1 d .
C4 C 0.20399(19) -0.0594(4) -0.0241(3) 0.0711(12) Uani 1 1 d .
H4 H 0.2204 -0.1275 0.0206 0.085 Uiso 1 1 calc R
C9 C 0.13755(17) 0.4114(4) -0.1051(3) 0.0557(11) Uani 1 1 d .
H9A H 0.0972 0.3878 -0.1611 0.067 Uiso 1 1 calc R
H9B H 0.1632 0.4409 -0.1263 0.067 Uiso 1 1 calc R
C10 C 0.13243(17) 0.5178(4) -0.0449(3) 0.0562(11) Uani 1 1 d .
H10 H 0.1550 0.5961 -0.0423 0.067 Uiso 1 1 calc R
C3 C 0.18445(19) -0.0838(4) -0.1179(3) 0.0699(12) Uani 1 1 d .
H3 H 0.1869 -0.1687 -0.1358 0.084 Uiso 1 1 calc R
C12 C 0.06701(18) 0.5563(4) -0.0818(3) 0.0592(11) Uani 1 1 d .
C17 C 0.0241(2) 0.4660(5) -0.0928(3) 0.0678(12) Uani 1 1 d .
C1 C 0.13904(19) -0.0104(4) -0.2892(3) 0.0754(13) Uani 1 1 d .
H1A H 0.0972 -0.0412 -0.3246 0.113 Uiso 1 1 calc R
H1B H 0.1648 -0.0759 -0.2908 0.113 Uiso 1 1 calc R
H1C H 0.1410 0.0691 -0.3180 0.113 Uiso 1 1 calc R
C16 C -0.0368(2) 0.5017(5) -0.1305(3) 0.0807(14) Uani 1 1 d .
H16 H -0.0647 0.4405 -0.1355 0.097 Uiso 1 1 calc R
C13 C 0.0476(2) 0.6838(5) -0.1118(3) 0.0831(14) Uani 1 1 d .
H13 H 0.0754 0.7459 -0.1063 0.100 Uiso 1 1 calc R
C18 C 0.0030(2) 0.2384(5) -0.0882(4) 0.1052(19) Uani 1 1 d D
H18A H -0.0282 0.2355 -0.1563 0.126 Uiso 1 1 d R
H18B H -0.0160 0.2480 -0.0537 0.126 Uiso 1 1 d R
C14 C -0.0134(3) 0.7200(6) -0.1507(4) 0.1089(19) Uani 1 1 d .
H14 H -0.0262 0.8062 -0.1701 0.131 Uiso 1 1 calc R
C15 C -0.0544(2) 0.6276(7) -0.1598(4) 0.0993(18) Uani 1 1 d .
H15 H -0.0951 0.6516 -0.1867 0.119 Uiso 1 1 calc R
N1 N 0.21491(14) 0.4357(3) 0.2152(2) 0.0697(10) Uani 1 1 d .
H1D H 0.2189 0.3533 0.2087 0.084 Uiso 1 1 calc R
H1E H 0.2288 0.4676 0.2714 0.084 Uiso 1 1 calc R
N2 N 0.18267(12) 0.3250(3) 0.0502(2) 0.0519(8) Uani 1 1 d .
N3 N 0.16673(13) 0.4546(3) 0.0524(2) 0.0542(9) Uani 1 1 d .
O2 O 0.22027(15) 0.0810(3) 0.09865(19) 0.0776(9) Uani 1 1 d .
H2 H 0.2164 0.1582 0.1080 0.116 Uiso 1 1 calc R
O3 O 0.04594(13) 0.3425(3) -0.0641(2) 0.0858(10) Uani 1 1 d .
C20A C 0.0431(8) 0.1143(13) -0.0624(15) 0.131(5) Uani 0.50 1 d PDU
H20A H 0.0732 0.0837 0.0018 0.157 Uiso 0.50 1 d PR
C20B C 0.0332(9) 0.1107(14) -0.0406(15) 0.156(6) Uani 0.50 1 d PDU
H20B H 0.0483 0.1103 0.0266 0.188 Uiso 0.50 1 d PR
C21B C 0.0267(7) 0.0604(17) -0.1451(12) 0.164(5) Uani 0.50 1 d PDU
H21A H -0.0038 0.0948 -0.2078 0.197 Uiso 0.50 1 d PR
H21B H 0.0485 -0.0186 -0.1392 0.197 Uiso 0.50 1 d PR
C21A C 0.0519(7) 0.0058(15) -0.0597(13) 0.162(5) Uani 0.50 1 d PDU
H20C H 0.0373 0.0034 -0.1265 0.194 Uiso 0.50 1 d PR
H21C H 0.0751 -0.0666 -0.0181 0.194 Uiso 0.50 1 d PR

loop_
_atom_site_aniso_label
_atom_site_aniso_U_11
_atom_site_aniso_U_22
_atom_site_aniso_U_33
_atom_site_aniso_U_23
_atom_site_aniso_U_13
_atom_site_aniso_U_12
S1 0.0802(9) 0.0682(9) 0.0764(9) -0.0234(6) 0.0367(7) -0.0054(6)
C6 0.042(2) 0.050(2) 0.039(2) 0.0020(18) 0.0185(17) 0.0036(17)
C8 0.041(2) 0.054(3) 0.040(2) -0.0017(18) 0.0182(17) -0.0006(17)
C5 0.058(3) 0.061(3) 0.045(2) 0.002(2) 0.028(2) 0.003(2)
C7 0.045(2) 0.058(3) 0.047(2) 0.0024(19) 0.0198(19) -0.0031(18)
C11 0.046(2) 0.069(3) 0.050(3) -0.013(2) 0.020(2) -0.009(2)
C2 0.049(2) 0.061(3) 0.056(2) -0.013(2) 0.030(2) -0.008(2)
C4 0.081(3) 0.060(3) 0.071(3) 0.009(2) 0.042(3) 0.009(2)
C9 0.054(2) 0.057(3) 0.047(2) 0.0030(19) 0.0226(19) 0.0022(19)
C10 0.053(2) 0.058(3) 0.049(2) -0.002(2) 0.023(2) -0.0048(19)
C3 0.074(3) 0.057(3) 0.081(3) -0.012(3) 0.046(3) -0.003(2)
C12 0.052(3) 0.062(3) 0.052(2) -0.006(2) 0.022(2) 0.000(2)
C17 0.064(3) 0.063(3) 0.064(3) -0.009(2) 0.029(2) 0.003(3)
C1 0.072(3) 0.087(4) 0.068(3) -0.028(2) 0.040(2) -0.022(2)
C16 0.062(3) 0.096(4) 0.080(3) -0.017(3) 0.037(3) -0.012(3)
C13 0.068(3) 0.073(3) 0.095(4) 0.004(3) 0.039(3) 0.022(3)
C18 0.075(4) 0.097(5) 0.121(4) 0.016(3) 0.042(3) -0.018(3)
C14 0.086(4) 0.090(4) 0.125(5) 0.000(4) 0.045(4) 0.029(3)
C15 0.062(4) 0.112(5) 0.098(4) -0.016(4) 0.029(3) 0.013(3)
N1 0.070(2) 0.079(3) 0.042(2) -0.0186(19) 0.0209(18) -0.0059(19)
N2 0.0474(18) 0.056(2) 0.0413(18) -0.0067(15) 0.0185(15) 0.0000(15)
N3 0.053(2) 0.054(2) 0.046(2) -0.0050(16) 0.0218(16) -0.0010(16)
O2 0.103(2) 0.073(2) 0.0491(17) 0.0113(15) 0.0378(16) 0.0149(18)
O3 0.0628(19) 0.073(2) 0.108(2) 0.0002(19) 0.0395(17) -0.0149(17)
C20A 0.091(6) 0.141(8) 0.177(9) 0.043(8) 0.085(6) -0.033(6)
C20B 0.104(8) 0.157(9) 0.183(9) 0.027(9) 0.067(7) -0.016(7)
C21B 0.112(7) 0.151(9) 0.201(10) 0.037(9) 0.071(8) -0.018(7)
C21A 0.109(7) 0.148(9) 0.189(9) 0.017(9) 0.062(7) -0.014(7)

loop_
_atom_type_symbol
_atom_type_description
_atom_type_scat_dispersion_real
_atom_type_scat_dispersion_imag
_atom_type_scat_source
C C 0.0033 0.0016 'International Tables Vol C Tables 4.2.6.8 and 6.1.1.4'
H H 0.0000 0.0000 'International Tables Vol C Tables 4.2.6.8 and 6.1.1.4'
N N 0.0061 0.0033 'International Tables Vol C Tables 4.2.6.8 and 6.1.1.4'
O O 0.0106 0.0060 'International Tables Vol C Tables 4.2.6.8 and 6.1.1.4'
S S 0.1246 0.1234 'International Tables Vol C Tables 4.2.6.8 and 6.1.1.4'

loop_
_geom_angle_atom_site_label_1
_geom_angle_atom_site_label_2
_geom_angle_atom_site_label_3
_geom_angle
C5 C6 C7 117.5(4)
C5 C6 C8 122.0(3)
C7 C6 C8 120.5(3)
N2 C8 C6 121.1(3)
N2 C8 C9 113.6(3)
C6 C8 C9 125.3(3)
O2 C5 C4 117.7(4)
O2 C5 C6 122.5(4)
C4 C5 C6 119.8(4)
C2 C7 C6 123.5(4)
C2 C7 H7 118.3
C6 C7 H7 118.3
N1 C11 N3 115.7(4)
N1 C11 S1 122.7(3)
N3 C11 S1 121.7(3)
C7 C2 C3 116.8(4)
C7 C2 C1 121.5(4)
C3 C2 C1 121.7(4)
C5 C4 C3 121.0(4)
C5 C4 H4 119.5
C3 C4 H4 119.5
C8 C9 C10 103.6(3)
C8 C9 H9A 111.0
C10 C9 H9A 111.0
C8 C9 H9B 111.0
C10 C9 H9B 111.0
H9A C9 H9B 109.0
N3 C10 C12 113.8(3)
N3 C10 C9 101.1(3)
C12 C10 C9 114.5(3)
N3 C10 H10 109.0
C12 C10 H10 109.0
C9 C10 H10 109.0
C4 C3 C2 121.4(4)
C4 C3 H3 119.3
C2 C3 H3 119.3
C13 C12 C17 118.2(4)
C13 C12 C10 119.5(4)
C17 C12 C10 122.2(4)
O3 C17 C12 114.9(4)
O3 C17 C16 123.4(4)
C12 C17 C16 121.7(4)
C2 C1 H1A 109.5
C2 C1 H1B 109.5
H1A C1 H1B 109.5
C2 C1 H1C 109.5
H1A C1 H1C 109.5
H1B C1 H1C 109.5
C15 C16 C17 118.6(5)
C15 C16 H16 120.7
C17 C16 H16 120.7
C12 C13 C14 120.5(5)
C12 C13 H13 119.8
C14 C13 H13 119.8
O3 C18 C20B 113.5(9)
O3 C18 C20A 102.9(8)
C20B C18 C20A 21.1(12)
O3 C18 H18A 111.5
C20B C18 H18A 116.6
C20A C18 H18A 107.4
O3 C18 H18B 110.5
C20B C18 H18B 93.7
C20A C18 H18B 114.8
H18A C18 H18B 109.6
C15 C14 C13 119.5(5)
C15 C14 H14 120.3
C13 C14 H14 120.3
C16 C15 C14 121.5(5)
C16 C15 H15 119.2
C14 C15 H15 119.2
C11 N1 H1D 120.0
C11 N1 H1E 120.0
H1D N1 H1E 120.0
C8 N2 N3 108.5(3)
C11 N3 N2 120.3(3)
C11 N3 C10 126.7(3)
N2 N3 C10 112.7(3)
C5 O2 H2 109.5
C17 O3 C18 118.8(4)
C20B C20A C21A 94(2)
C20B C20A C21B 132(5)
C21A C20A C21B 64.6(13)
C20B C20A C18 74.9(14)
C21A C20A C18 155.3(18)
C21B C20A C18 106.3(15)
C20B C20A H20A 68.7
C21A C20A H20A 67.3
C21B C20A H20A 128.1
C18 C20A H20A 125.5
C20B C20A H20B 27.4
C21A C20A H20B 91.9
C21B C20A H20B 151.0
C18 C20A H20B 87.9
H20A C20A H20B 44.2
C20B C20A H20C 121.5
C21A C20A H20C 39.5
C21B C20A H20C 25.2
C18 C20A H20C 129.5
H20A C20A H20C 104.2
H20B C20A H20C 129.8
C20A C20B C21A 60(2)
C20A C20B C18 84.0(17)
C21A C20B C18 138.4(19)
C20A C20B C21B 34(3)
C21A C20B C21B 48.7(12)
C18 C20B C21B 89.8(11)
C20A C20B H20A 76.8
C21A C20B H20A 60.9
C18 C20B H20A 134.6
C21B C20B H20A 96.2
C20A C20B H20B 137.1
C21A C20B H20B 109.0
C18 C20B H20B 111.9
C21B C20B H20B 157.1
H20A C20B H20B 63.7
C21A C21B C20A 50.6(10)
C21A C21B C20B 47.5(10)
C20A C21B C20B 13.8(14)
C21A C21B H21A 160.7
C20A C21B H21A 125.2
C20B C21B H21A 122.9
C21A C21B H21B 68.3
C20A C21B H21B 114.9
C20B C21B H21B 115.5
H21A C21B H21B 120.0
C21A C21B H20C 43.7
C20A C21B H20C 94.1
C20B C21B H20C 90.5
H21A C21B H20C 136.5
H21B C21B H20C 28.8
C20A C21A C20B 25.6(15)
C20A C21A C21B 64.8(10)
C20B C21A C21B 83.9(18)
C20A C21A H20A 49.5
C20B C21A H20A 43.6
C21B C21A H20A 111.8
C20A C21A H21B 104.5
C20B C21A H21B 126.4
C21B C21A H21B 42.9
H20A C21A H21B 138.8
C20A C21A H20C 92.3
C20B C21A H20C 110.8
C21B C21A H20C 27.5
H20A C21A H20C 136.7
H21B C21A H20C 18.5
C20A C21A H21C 144.7
C20B C21A H21C 129.1
C21B C21A H21C 146.9
H20A C21A H21C 95.1
H21B C21A H21C 104.1
H20C C21A H21C 120.0

loop_
_geom_bond_atom_site_label_1
_geom_bond_atom_site_label_2
_geom_bond_distance
S1 C11 1.673(4)
C6 C5 1.397(5)
C6 C7 1.398(5)
C6 C8 1.460(5)
C8 N2 1.298(4)
C8 C9 1.499(5)
C5 O2 1.360(4)
C5 C4 1.375(5)
C7 C2 1.380(5)
C7 H7 0.9300
C11 N1 1.334(5)
C11 N3 1.359(5)
C2 C3 1.388(5)
C2 C1 1.503(5)
C4 C3 1.376(6)
C4 H4 0.9300
C9 C10 1.539(5)
C9 H9A 0.9700
C9 H9B 0.9700
C10 N3 1.493(4)
C10 C12 1.513(5)
C10 H10 0.9800
C3 H3 0.9300
C12 C13 1.382(6)
C12 C17 1.384(6)
C17 O3 1.353(5)
C17 C16 1.397(6)
C1 H1A 0.9600
C1 H1B 0.9600
C1 H1C 0.9600
C16 C15 1.358(7)
C16 H16 0.9300
C13 C14 1.399(6)
C13 H13 0.9300
C18 O3 1.431(5)
C18 C20B 1.498(9)
C18 C20A 1.543(9)
C18 H18A 0.9601
C18 H18B 0.9599
C14 C15 1.372(7)
C14 H14 0.9300
C15 H15 0.9300
N1 H1D 0.8600
N1 H1E 0.8600
N2 N3 1.392(4)
O2 H2 0.8200
C20A C20B 0.56(3)
C20A C21A 1.125(19)
C20A C21B 1.318(10)
C20A H20A 0.9600
C20B C21A 1.290(10)
C20B H20B 0.9600
C21B C21A 1.32(2)
C21B H21A 0.9600
C21B H21B 0.9601
C21A H20C 0.9600
C21A H21C 0.9599
